data_2213408
loop_
_publ_author_name
'Ustaba\,s, Re\,sat'
'\,Coruh, Ufuk'
'Sancak, Kemal'
'Er, Mustafa'
'V\'azquez-L\'opez, Ezequiel M.'

_publ_section_title
;
 (<i>E</i>)-4,4'-(But-2-ene-1,4-diyldioxy)bis(3-methoxybenzaldehyde)
;
_journal_coeditor_code HK2231
_journal_issue 5
_journal_name_full 'Acta Crystallographica Section E'
_journal_page_first o2452
_journal_page_last o2452
_journal_paper_doi 10.1107/S1600536807018181
_journal_volume 63
_journal_year 2007
_chemical_formula_iupac 'C20 H20 O6'
_chemical_formula_moiety 'C20 H20 O6'
_chemical_formula_sum 'C20 H20 O6'
_chemical_formula_weight 356.36
_chemical_name_systematic
;
(E)-4,4'-(But-2-ene-1,4-diyldioxy)bis(3-methoxybenzaldehyde)
;
_space_group_IT_number 14
_symmetry_cell_setting monoclinic
_symmetry_space_group_name_Hall '-P 2yn'
_symmetry_space_group_name_H-M 'P 1 21/n 1'
_atom_sites_solution_hydrogens geom
_atom_sites_solution_primary direct
_atom_sites_solution_secondary difmap
_cell_angle_alpha 90.00
_cell_angle_beta 92.212(4)
_cell_angle_gamma 90.00
_cell_formula_units_Z 2
_cell_length_a 4.0639(9)
_cell_length_b 15.617(3)
_cell_length_c 13.735(3)
_cell_measurement_reflns_used 836
_cell_measurement_temperature 294(2)
_cell_measurement_theta_max 25.00
_cell_measurement_theta_min 1.98
_cell_volume 871.1(3)
_computing_cell_refinement 'SAINT (Bruker, 1997)'
_computing_data_collection 'SMART (Bruker, 1997)'
_computing_data_reduction SAINT
_computing_molecular_graphics 'ORTEP-3 for Windows (Farrugia, 1997)'
_computing_publication_material 'WinGX (Farrugia, 1999)'
_computing_structure_refinement 'SHELXL97 (Sheldrick, 1997)'
_computing_structure_solution 'SHELXS97 (Sheldrick, 1997)'
_diffrn_ambient_temperature 294(2)
_diffrn_measured_fraction_theta_full 0.990
_diffrn_measured_fraction_theta_max 0.990
_diffrn_measurement_device_type 'Bruker CCD area-detector'
_diffrn_measurement_method '\f and \w'
_diffrn_radiation_monochromator graphite
_diffrn_radiation_source 'fine-focus sealed tube'
_diffrn_radiation_type MoK\a
_diffrn_radiation_wavelength 0.71073
_diffrn_reflns_av_R_equivalents 0.0460
_diffrn_reflns_av_sigmaI/netI 0.0660
_diffrn_reflns_limit_h_max 4
_diffrn_reflns_limit_h_min -4
_diffrn_reflns_limit_k_max 13
_diffrn_reflns_limit_k_min -18
_diffrn_reflns_limit_l_max 13
_diffrn_reflns_limit_l_min -16
_diffrn_reflns_number 3568
_diffrn_reflns_theta_full 25.00
_diffrn_reflns_theta_max 25.00
_diffrn_reflns_theta_min 1.98
_diffrn_standards_number 0
_exptl_absorpt_coefficient_mu 0.100
_exptl_absorpt_correction_type none
_exptl_crystal_colour colorless
_exptl_crystal_density_diffrn 1.359
_exptl_crystal_density_method 'not measured'
_exptl_crystal_description prism
_exptl_crystal_F_000 376
_exptl_crystal_size_max 0.42
_exptl_crystal_size_mid 0.19
_exptl_crystal_size_min 0.16
_refine_diff_density_max 0.164
_refine_diff_density_min -0.176
_refine_ls_extinction_method none
_refine_ls_goodness_of_fit_ref 1.038
_refine_ls_hydrogen_treatment mixed
_refine_ls_matrix_type full
_refine_ls_number_parameters 122
_refine_ls_number_reflns 1368
_refine_ls_number_restraints 0
_refine_ls_restrained_S_all 1.038
_refine_ls_R_factor_all 0.0953
_refine_ls_R_factor_gt 0.0543
_refine_ls_shift/su_max 0.000
_refine_ls_shift/su_mean 0.000
_refine_ls_structure_factor_coef Fsqd
_refine_ls_weighting_details 'calc w=1/[\s^2^(Fo^2^)+(0.0692P)^2^] where P=(Fo^2^+2Fc^2^)/3'
_refine_ls_weighting_scheme calc
_refine_ls_wR_factor_gt 0.1254
_refine_ls_wR_factor_ref 0.1393
_reflns_number_gt 836
_reflns_number_total 1368
_reflns_threshold_expression I>2\s(I)
_cod_data_source_file hk2231.cif
_cod_data_source_block I
_cod_original_cell_volume 871.0(3)
_cod_original_sg_symbol_H-M 'P 21/n'
_cod_database_code 2213408
_cod_database_fobs_code 2213408

loop_
_symmetry_equiv_pos_as_xyz
'x, y, z'
'-x+1/2, y+1/2, -z+1/2'
'-x, -y, -z'
'x-1/2, -y-1/2, z-1/2'

loop_
_atom_site_type_symbol
_atom_site_label
_atom_site_fract_x
_atom_site_fract_y
_atom_site_fract_z
_atom_site_U_iso_or_equiv
_atom_site_adp_type
_atom_site_calc_flag
_atom_site_refinement_flags
_atom_site_occupancy
O O1 1.2583(5) 0.83308(11) 0.95737(14) 0.0456(6) Uani d . 1
O O2 1.4321(5) 0.69144(11) 1.03941(14) 0.0528(6) Uani d . 1
O O3 1.9445(7) 0.51354(15) 0.76387(18) 0.0788(9) Uani d . 1
C C1 1.3981(7) 0.77503(15) 0.8979(2) 0.0368(7) Uani d . 1
C C2 1.4979(7) 0.69800(15) 0.9429(2) 0.0382(7) Uani d . 1
C C3 1.6459(7) 0.63623(16) 0.8898(2) 0.0432(8) Uani d . 1
H H3 1.7129 0.5853 0.9197 0.052 Uiso calc R 1
C C4 1.6976(7) 0.64900(16) 0.7908(2) 0.0418(8) Uani d . 1
C C5 1.6001(8) 0.72447(18) 0.7472(2) 0.0490(8) Uani d . 1
H H5 1.6336 0.7330 0.6813 0.059 Uiso calc R 1
C C6 1.4525(7) 0.78787(17) 0.8007(2) 0.0447(8) Uani d . 1
H H6 1.3901 0.8392 0.7710 0.054 Uiso calc R 1
C C7 1.8599(8) 0.5833(2) 0.7339(3) 0.0585(10) Uani d . 1
H H7 1.9016 0.5963 0.6695 0.070 Uiso calc R 1
C C8 1.5004(10) 0.61245(19) 1.0854(3) 0.0714(12) Uani d . 1
H H8A 1.4426 0.6156 1.1524 0.107 Uiso calc R 1
H H8B 1.7309 0.5998 1.0819 0.107 Uiso calc R 1
H H8C 1.3743 0.5681 1.0531 0.107 Uiso calc R 1
C C9 1.1295(8) 0.91024(15) 0.9134(2) 0.0440(8) Uani d . 1
H H9A 0.9700 0.8965 0.8614 0.053 Uiso calc R 1
H H9B 1.3059 0.9434 0.8862 0.053 Uiso calc R 1
C C10 0.9710(7) 0.95961(17) 0.9906(2) 0.0401(8) Uani d . 1
H H10 0.830(7) 0.9284(18) 1.025(2) 0.056(9) Uiso d . 1

loop_
_atom_site_aniso_label
_atom_site_aniso_U_11
_atom_site_aniso_U_22
_atom_site_aniso_U_33
_atom_site_aniso_U_12
_atom_site_aniso_U_13
_atom_site_aniso_U_23
O1 0.0663(15) 0.0312(11) 0.0405(14) 0.0094(9) 0.0170(10) 0.0012(9)
O2 0.0896(16) 0.0399(11) 0.0303(13) 0.0138(11) 0.0198(11) 0.0025(9)
O3 0.102(2) 0.0513(15) 0.085(2) 0.0161(14) 0.0317(17) -0.0153(13)
C1 0.0444(18) 0.0317(15) 0.0352(19) -0.0031(12) 0.0125(14) -0.0046(12)
C2 0.0543(19) 0.0326(15) 0.0283(18) 0.0017(13) 0.0102(14) -0.0015(12)
C3 0.059(2) 0.0293(15) 0.042(2) -0.0005(13) 0.0147(15) -0.0020(13)
C4 0.051(2) 0.0380(17) 0.0371(19) -0.0078(13) 0.0144(15) -0.0104(13)
C5 0.065(2) 0.0490(19) 0.0344(19) -0.0097(15) 0.0164(16) -0.0047(14)
C6 0.061(2) 0.0362(16) 0.0373(19) 0.0002(14) 0.0138(15) 0.0028(13)
C7 0.074(2) 0.052(2) 0.051(2) -0.0059(18) 0.0274(19) -0.0176(16)
C8 0.120(3) 0.055(2) 0.041(2) 0.023(2) 0.016(2) 0.0109(17)
C9 0.0533(19) 0.0331(15) 0.046(2) 0.0032(13) 0.0079(15) 0.0017(13)
C10 0.0435(19) 0.0335(14) 0.044(2) -0.0011(14) 0.0118(15) 0.0035(14)

loop_
_atom_type_symbol
_atom_type_description
_atom_type_scat_dispersion_real
_atom_type_scat_dispersion_imag
_atom_type_scat_source
C C 0.0033 0.0016 'International Tables Vol C Tables 4.2.6.8 and 6.1.1.4'
H H 0.0000 0.0000 'International Tables Vol C Tables 4.2.6.8 and 6.1.1.4'
O O 0.0106 0.0060 'International Tables Vol C Tables 4.2.6.8 and 6.1.1.4'

loop_
_geom_angle_atom_site_label_1
_geom_angle_atom_site_label_2
_geom_angle_atom_site_label_3
_geom_angle_site_symmetry_1
_geom_angle
_geom_angle_publ_flag
C1 O1 C9 . 117.4(2) ?
C2 O2 C8 . 117.3(2) ?
O1 C1 C6 . 124.9(2) ?
O1 C1 C2 . 115.3(2) ?
C6 C1 C2 . 119.8(2) ?
C3 C2 O2 . 124.9(2) yes
C3 C2 C1 . 119.8(3) yes
O2 C2 C1 . 115.3(2) yes
C2 C3 C4 . 120.3(3) ?
C2 C3 H3 . 119.8 ?
C4 C3 H3 . 119.8 ?
C5 C4 C3 . 119.7(3) ?
C5 C4 C7 . 119.8(3) ?
C3 C4 C7 . 120.5(3) ?
C4 C5 C6 . 120.4(3) ?
C4 C5 H5 . 119.8 ?
C6 C5 H5 . 119.8 ?
C1 C6 C5 . 120.0(3) ?
C1 C6 H6 . 120.0 ?
C5 C6 H6 . 120.0 ?
O3 C7 C4 . 125.3(3) ?
O3 C7 H7 . 117.3 ?
C4 C7 H7 . 117.3 ?
O2 C8 H8A . 109.5 ?
O2 C8 H8B . 109.5 ?
H8A C8 H8B . 109.5 ?
O2 C8 H8C . 109.5 ?
H8A C8 H8C . 109.5 ?
H8B C8 H8C . 109.5 ?
O1 C9 C10 . 107.3(2) ?
O1 C9 H9A . 110.3 ?
C10 C9 H9A . 110.3 ?
O1 C9 H9B . 110.3 ?
C10 C9 H9B . 110.3 ?
H9A C9 H9B . 108.5 ?
C10 C10 C9 3_777 124.4(4) ?
C10 C10 H10 3_777 122(2) ?
C9 C10 H10 . 113.5(19) ?

loop_
_geom_bond_atom_site_label_1
_geom_bond_atom_site_label_2
_geom_bond_site_symmetry_2
_geom_bond_distance
_geom_bond_publ_flag
O1 C1 . 1.359(3) yes
O1 C9 . 1.438(3) yes
O2 C2 . 1.366(3) yes
O2 C8 . 1.408(3) yes
O3 C7 . 1.210(4) yes
C1 C6 . 1.376(4) ?
C1 C2 . 1.405(3) ?
C2 C3 . 1.363(4) ?
C3 C4 . 1.398(4) ?
C3 H3 . 0.9300 ?
C4 C7 . 1.462(4) ?
C5 C4 . 1.373(4) ?
C5 H5 . 0.9300 ?
C6 C5 . 1.383(4) ?
C6 H6 . 0.9300 ?
C7 H7 . 0.9300 ?
C8 H8A . 0.9600 ?
C8 H8B . 0.9600 ?
C8 H8C . 0.9600 ?
C9 H9A . 0.9700 ?
C9 H9B . 0.9700 ?
C10 C10 3_777 1.307(5) ?
C10 C9 . 1.479(4) ?
C10 H10 . 0.90(3) ?

loop_
_geom_torsion_atom_site_label_1
_geom_torsion_atom_site_label_2
_geom_torsion_atom_site_label_3
_geom_torsion_atom_site_label_4
_geom_torsion_site_symmetry_1
_geom_torsion
C9 O1 C1 C6 . 6.3(4)
C9 O1 C1 C2 . -175.4(2)
C1 O1 C9 C10 . 176.0(2)
C8 O2 C2 C3 . -5.0(4)
C8 O2 C2 C1 . 174.4(3)
O1 C1 C2 C3 . -178.9(3)
C6 C1 C2 C3 . -0.5(4)
O1 C1 C2 O2 . 1.7(4)
C6 C1 C2 O2 . -179.9(3)
O1 C1 C6 C5 . 179.3(3)
C2 C1 C6 C5 . 1.1(4)
O2 C2 C3 C4 . 179.1(3)
C1 C2 C3 C4 . -0.3(5)
C2 C3 C4 C5 . 0.4(5)
C2 C3 C4 C7 . 179.2(3)
C5 C4 C7 O3 . -177.1(3)
C3 C4 C7 O3 . 4.1(5)
C6 C5 C4 C3 . 0.2(5)
C6 C5 C4 C7 . -178.6(3)
C1 C6 C5 C4 . -1.0(5)
C10 C10 C9 O1 3_777 129.2(4)
